data_4305184
loop_
_publ_author_name
'Christopher W. Belock'
'Anil \,Cetin'
'Natalie V. Barone'
'Christopher J. Ziegler'

_publ_section_title
;
Transition Metal Coordination Chemistry
of N,N-Bis(2-{pyrid-2-ylethyl})hydroxylamine
;
_journal_name_full 'Inorganic Chemistry'
_journal_page_first 7114
_journal_page_last 7120
_journal_paper_doi 10.1021/ic702406n
_journal_volume 47
_journal_year 2008
_chemical_formula_sum 'C14 H16 Co N5 O6'
_chemical_formula_weight 409.25
_chemical_name_systematic
; 
 ? 
;
_space_group_IT_number 14
_symmetry_cell_setting monoclinic
_symmetry_space_group_name_Hall '-P 2ybc'
_symmetry_space_group_name_H-M 'P 1 21/c 1'
_atom_sites_solution_hydrogens geom
_atom_sites_solution_primary direct
_atom_sites_solution_secondary difmap
_audit_creation_method SHELXL-97
_cell_angle_alpha 90.00
_cell_angle_beta 103.488(3)
_cell_angle_gamma 90.00
_cell_formula_units_Z 4
_cell_length_a 8.4347(14)
_cell_length_b 15.091(3)
_cell_length_c 13.115(2)
_cell_measurement_reflns_used 6677
_cell_measurement_temperature 100(2)
_cell_measurement_theta_max 28.32
_cell_measurement_theta_min 2.48
_cell_volume 1623.3(5)
_computing_cell_refinement 'Bruker SMART'
_computing_data_collection 'Bruker SMART'
_computing_data_reduction 'Bruker SAINT'
_computing_molecular_graphics 'Bruker SHELXTL'
_computing_publication_material 'Bruker SHELXTL'
_computing_structure_refinement 'SHELXL-97 (Sheldrick, 1997)'
_computing_structure_solution 'SHELXS-97 (Sheldrick, 1990)'
_diffrn_ambient_temperature 100(2)
_diffrn_measured_fraction_theta_full 0.943
_diffrn_measured_fraction_theta_max 0.943
_diffrn_measurement_device_type 'CCD area detector'
_diffrn_measurement_method 'phi and omega scans'
_diffrn_radiation_monochromator graphite
_diffrn_radiation_source 'fine-focus sealed tube'
_diffrn_radiation_type MoK\a
_diffrn_radiation_wavelength 0.71073
_diffrn_reflns_av_R_equivalents 0.0232
_diffrn_reflns_av_sigmaI/netI 0.0225
_diffrn_reflns_limit_h_max 11
_diffrn_reflns_limit_h_min -10
_diffrn_reflns_limit_k_max 20
_diffrn_reflns_limit_k_min -19
_diffrn_reflns_limit_l_max 17
_diffrn_reflns_limit_l_min -16
_diffrn_reflns_number 13824
_diffrn_reflns_theta_full 28.35
_diffrn_reflns_theta_max 28.35
_diffrn_reflns_theta_min 2.09
_exptl_absorpt_coefficient_mu 1.102
_exptl_absorpt_correction_T_max 0.9469
_exptl_absorpt_correction_T_min 0.7619
_exptl_absorpt_correction_type multi-scan
_exptl_crystal_colour colorless
_exptl_crystal_density_diffrn 1.675
_exptl_crystal_density_meas ?
_exptl_crystal_density_method .
_exptl_crystal_description plate
_exptl_crystal_F_000 840
_exptl_crystal_size_max 0.50
_exptl_crystal_size_mid 0.30
_exptl_crystal_size_min 0.05
_refine_diff_density_max 0.927
_refine_diff_density_min -0.211
_refine_diff_density_rms 0.067
_refine_ls_extinction_method none
_refine_ls_goodness_of_fit_ref 1.084
_refine_ls_hydrogen_treatment mixed
_refine_ls_matrix_type full
_refine_ls_number_parameters 299
_refine_ls_number_reflns 3827
_refine_ls_number_restraints 0
_refine_ls_restrained_S_all 1.084
_refine_ls_R_factor_all 0.0355
_refine_ls_R_factor_gt 0.0316
_refine_ls_shift/su_max 0.001
_refine_ls_shift/su_mean 0.000
_refine_ls_structure_factor_coef Fsqd
_refine_ls_weighting_details 'calc w=1/[\s^2^(Fo^2^)+(0.0371P)^2^+1.1244P] where P=(Fo^2^+2Fc^2^)/3'
_refine_ls_weighting_scheme calc
_refine_ls_wR_factor_gt 0.0777
_refine_ls_wR_factor_ref 0.0796
_reflns_number_gt 3470
_reflns_number_total 3827
_reflns_threshold_expression >2sigma(I)
_cod_data_source_file ic702406n-file002_5.cif
_cod_data_source_block 6
_cod_depositor_comments
;
The following automatic conversions were performed:
'_symmetry_cell_setting' value 'Monoclinic' changed to 'monoclinic'
according to '/home/saulius/struct/CIF-dictionaries/cif_core.dic'
dictionary named 'cif_core.dic' version 2.4.1 from 2010-06-29.

Automatic conversion script
Id: cif_fix_enum 1527 2010-12-29 10:47:43Z saulius 
;
_cod_database_code 4305184

loop_
_symmetry_equiv_pos_as_xyz
'x, y, z'
'-x, y+1/2, -z+1/2'
'-x, -y, -z'
'x, -y-1/2, z-1/2'

loop_
_atom_site_label
_atom_site_type_symbol
_atom_site_fract_x
_atom_site_fract_y
_atom_site_fract_z
_atom_site_U_iso_or_equiv
_atom_site_adp_type
_atom_site_occupancy
_atom_site_symmetry_multiplicity
_atom_site_calc_flag
_atom_site_refinement_flags
_atom_site_disorder_assembly
_atom_site_disorder_group
C1 C 0.0080(2) 0.31923(13) 0.64884(14) 0.0225(4) Uani 1 1 d . . .
C2 C -0.0802(2) 0.38337(14) 0.68605(15) 0.0254(4) Uani 1 1 d . . .
C3 C -0.0386(2) 0.47108(14) 0.67815(15) 0.0283(4) Uani 1 1 d . . .
C4 C 0.0910(2) 0.49070(13) 0.63529(15) 0.0266(4) Uani 1 1 d . . .
C5 C 0.1778(2) 0.42326(12) 0.60073(14) 0.0214(4) Uani 1 1 d . . .
C6 C 0.3228(2) 0.44617(12) 0.55791(16) 0.0246(4) Uani 1 1 d . . .
C7 C 0.4606(2) 0.37942(12) 0.57632(15) 0.0219(4) Uani 1 1 d . . .
C8 C 0.5656(2) 0.25046(13) 0.50039(16) 0.0237(4) Uani 1 1 d . . .
C9 C 0.5359(2) 0.18736(13) 0.40877(15) 0.0230(4) Uani 1 1 d . . .
C10 C 0.4235(2) 0.11026(12) 0.40862(13) 0.0190(3) Uani 1 1 d . . .
C11 C 0.4533(2) 0.03226(13) 0.35960(14) 0.0220(4) Uani 1 1 d . . .
C12 C 0.3502(2) -0.03901(13) 0.35369(14) 0.0237(4) Uani 1 1 d . . .
C13 C 0.2180(2) -0.03179(12) 0.39877(14) 0.0226(4) Uani 1 1 d . . .
C14 C 0.1942(2) 0.04696(12) 0.44559(14) 0.0203(3) Uani 1 1 d . . .
Co1 Co 0.22408(3) 0.231401(15) 0.527827(18) 0.01612(8) Uani 1 1 d . . .
H1 H -0.016(3) 0.2579(15) 0.6572(16) 0.018(5) Uiso 1 1 d . . .
H2 H -0.167(3) 0.3655(16) 0.7179(18) 0.030(6) Uiso 1 1 d . . .
H3 H -0.096(3) 0.5163(16) 0.7031(18) 0.031(6) Uiso 1 1 d . . .
H4 H 0.128(3) 0.5492(17) 0.6338(18) 0.032(6) Uiso 1 1 d . . .
H11 H 0.545(3) 0.0296(15) 0.3320(17) 0.026(6) Uiso 1 1 d . . .
H12 H 0.370(3) -0.0912(15) 0.3184(17) 0.024(5) Uiso 1 1 d . . .
H13 H 0.142(3) -0.0779(15) 0.3954(17) 0.024(5) Uiso 1 1 d . . .
H14 H 0.109(3) 0.0553(14) 0.4764(16) 0.021(5) Uiso 1 1 d . . .
H6A H 0.287(3) 0.4548(16) 0.4821(19) 0.032(6) Uiso 1 1 d . . .
H7A H 0.481(3) 0.3578(14) 0.6434(17) 0.022(5) Uiso 1 1 d . . .
H8A H 0.592(3) 0.2178(14) 0.5682(18) 0.025(6) Uiso 1 1 d . . .
H9A H 0.637(3) 0.1658(16) 0.4031(19) 0.035(6) Uiso 1 1 d . . .
H6B H 0.364(3) 0.5014(16) 0.5877(17) 0.027(6) Uiso 1 1 d . . .
H7B H 0.558(3) 0.4093(14) 0.5677(16) 0.019(5) Uiso 1 1 d . . .
H8B H 0.653(3) 0.2911(14) 0.4933(16) 0.020(5) Uiso 1 1 d . . .
H9B H 0.494(3) 0.2216(17) 0.345(2) 0.039(7) Uiso 1 1 d . . .
N1 N 0.13446(18) 0.33779(10) 0.60553(11) 0.0192(3) Uani 1 1 d . . .
N2 N 0.42128(18) 0.30525(10) 0.50110(12) 0.0208(3) Uani 1 1 d . . .
N3 N 0.29356(17) 0.11778(10) 0.45116(11) 0.0180(3) Uani 1 1 d . . .
N4 N 0.30669(18) 0.14011(10) 0.70627(11) 0.0199(3) Uani 1 1 d . . .
N5 N -0.04051(18) 0.26320(10) 0.38078(12) 0.0194(3) Uani 1 1 d . . .
O1 O 0.16844(16) 0.13100(9) 0.64516(10) 0.0248(3) Uani 1 1 d . . .
O2 O 0.39837(16) 0.19758(9) 0.68006(10) 0.0242(3) Uani 1 1 d . . .
O3 O 0.35219(17) 0.09521(9) 0.78633(10) 0.0253(3) Uani 1 1 d . . .
O4 O 0.09197(15) 0.30026(9) 0.37658(10) 0.0240(3) Uani 1 1 d . . .
O5 O -0.03246(15) 0.20600(8) 0.45268(10) 0.0219(3) Uani 1 1 d . . .
O6 O -0.16950(16) 0.28204(9) 0.31995(11) 0.0270(3) Uani 1 1 d . . .

loop_
_atom_site_aniso_label
_atom_site_aniso_U_11
_atom_site_aniso_U_22
_atom_site_aniso_U_33
_atom_site_aniso_U_23
_atom_site_aniso_U_13
_atom_site_aniso_U_12
C1 0.0209(9) 0.0234(9) 0.0222(8) -0.0003(7) 0.0028(7) 0.0027(7)
C2 0.0214(9) 0.0332(11) 0.0204(8) -0.0013(7) 0.0025(7) 0.0072(8)
C3 0.0283(10) 0.0297(10) 0.0229(9) -0.0060(8) -0.0025(8) 0.0122(8)
C4 0.0298(10) 0.0193(9) 0.0260(9) -0.0035(7) -0.0027(8) 0.0041(8)
C5 0.0218(9) 0.0193(9) 0.0187(8) -0.0007(7) -0.0037(7) 0.0012(7)
C6 0.0282(10) 0.0155(9) 0.0281(9) 0.0003(7) 0.0024(8) -0.0036(7)
C7 0.0190(9) 0.0220(9) 0.0237(9) 0.0012(7) 0.0027(7) -0.0054(7)
C8 0.0165(8) 0.0252(9) 0.0294(10) 0.0029(8) 0.0056(7) -0.0025(7)
C9 0.0198(9) 0.0237(9) 0.0283(9) 0.0028(7) 0.0113(7) 0.0003(7)
C10 0.0173(8) 0.0213(9) 0.0174(8) 0.0035(6) 0.0016(6) 0.0026(7)
C11 0.0205(9) 0.0254(9) 0.0199(8) 0.0022(7) 0.0045(7) 0.0067(7)
C12 0.0253(9) 0.0217(9) 0.0214(8) -0.0016(7) -0.0001(7) 0.0066(7)
C13 0.0219(9) 0.0176(9) 0.0254(9) -0.0005(7) -0.0008(7) -0.0002(7)
C14 0.0162(8) 0.0210(9) 0.0227(8) 0.0002(7) 0.0028(7) 0.0000(7)
Co1 0.01370(12) 0.01496(13) 0.01973(13) -0.00014(8) 0.00396(9) -0.00157(8)
N1 0.0185(7) 0.0182(7) 0.0197(7) -0.0003(6) 0.0022(6) 0.0005(6)
N2 0.0176(7) 0.0194(7) 0.0255(8) -0.0009(6) 0.0049(6) -0.0028(6)
N3 0.0160(7) 0.0182(7) 0.0195(7) 0.0017(5) 0.0032(5) 0.0010(5)
N4 0.0193(7) 0.0206(7) 0.0204(7) -0.0012(6) 0.0062(6) 0.0034(6)
N5 0.0163(7) 0.0189(7) 0.0222(7) -0.0027(6) 0.0033(6) 0.0009(6)
O1 0.0196(6) 0.0292(7) 0.0247(6) -0.0023(5) 0.0034(5) -0.0018(5)
O2 0.0233(7) 0.0220(7) 0.0275(7) 0.0024(5) 0.0062(5) -0.0024(5)
O3 0.0280(7) 0.0256(7) 0.0236(6) 0.0056(5) 0.0084(5) 0.0053(5)
O4 0.0172(6) 0.0259(7) 0.0286(7) 0.0005(5) 0.0049(5) -0.0064(5)
O5 0.0206(6) 0.0185(6) 0.0263(6) 0.0029(5) 0.0047(5) -0.0006(5)
O6 0.0182(6) 0.0271(7) 0.0320(7) 0.0031(6) -0.0013(5) 0.0014(5)

loop_
_atom_type_symbol
_atom_type_description
_atom_type_scat_dispersion_real
_atom_type_scat_dispersion_imag
_atom_type_scat_source
C C 0.0033 0.0016 'International Tables Vol C Tables 4.2.6.8 and 6.1.1.4'
H H 0.0000 0.0000 'International Tables Vol C Tables 4.2.6.8 and 6.1.1.4'
N N 0.0061 0.0033 'International Tables Vol C Tables 4.2.6.8 and 6.1.1.4'
Co Co 0.3494 0.9721 'International Tables Vol C Tables 4.2.6.8 and 6.1.1.4'
O O 0.0106 0.0060 'International Tables Vol C Tables 4.2.6.8 and 6.1.1.4'

loop_
_geom_angle_atom_site_label_1
_geom_angle_atom_site_label_2
_geom_angle_atom_site_label_3
_geom_angle
_geom_angle_site_symmetry_1
_geom_angle_site_symmetry_3
_geom_angle_publ_flag
N1 C1 C2 123.25(18) . . ?
N1 C1 H1 117.3(13) . . ?
C2 C1 H1 119.4(13) . . ?
C1 C2 C3 118.66(19) . . ?
C1 C2 H2 119.1(14) . . ?
C3 C2 H2 122.3(14) . . ?
C4 C3 C2 118.59(18) . . ?
C4 C3 H3 120.8(14) . . ?
C2 C3 H3 120.6(14) . . ?
C3 C4 C5 120.37(19) . . ?
C3 C4 H4 120.7(15) . . ?
C5 C4 H4 118.7(15) . . ?
N1 C5 C4 121.15(18) . . ?
N1 C5 C6 119.48(16) . . ?
C4 C5 C6 119.37(17) . . ?
C5 C6 C7 116.71(16) . . ?
C5 C6 H6A 109.2(13) . . ?
C7 C6 H6A 107.0(14) . . ?
C5 C6 H6B 107.5(13) . . ?
C7 C6 H6B 108.9(14) . . ?
H6A C6 H6B 107(2) . . ?
N2 C7 C6 110.66(15) . . ?
N2 C7 H7A 109.5(14) . . ?
C6 C7 H7A 111.0(14) . . ?
N2 C7 H7B 109.9(12) . . ?
C6 C7 H7B 108.2(13) . . ?
H7A C7 H7B 107.5(18) . . ?
N2 C8 C9 112.05(15) . . ?
N2 C8 H8A 106.5(13) . . ?
C9 C8 H8A 111.1(13) . . ?
N2 C8 H8B 107.0(13) . . ?
C9 C8 H8B 107.9(12) . . ?
H8A C8 H8B 112.1(18) . . ?
C10 C9 C8 118.57(15) . . ?
C10 C9 H9A 108.6(15) . . ?
C8 C9 H9A 107.4(15) . . ?
C10 C9 H9B 107.8(15) . . ?
C8 C9 H9B 107.9(15) . . ?
H9A C9 H9B 106(2) . . ?
N3 C10 C11 120.98(17) . . ?
N3 C10 C9 120.63(16) . . ?
C11 C10 C9 118.33(16) . . ?
C12 C11 C10 120.57(17) . . ?
C12 C11 H11 121.2(14) . . ?
C10 C11 H11 118.2(14) . . ?
C11 C12 C13 118.47(17) . . ?
C11 C12 H12 119.9(13) . . ?
C13 C12 H12 121.6(13) . . ?
C14 C13 C12 118.41(18) . . ?
C14 C13 H13 119.5(13) . . ?
C12 C13 H13 122.0(13) . . ?
N3 C14 C13 123.77(17) . . ?
N3 C14 H14 114.3(14) . . ?
C13 C14 H14 121.9(14) . . ?
N2 Co1 N1 93.62(6) . . ?
N2 Co1 N3 91.86(6) . . ?
N1 Co1 N3 174.50(6) . . ?
N2 Co1 O5 139.07(5) . . ?
N1 Co1 O5 85.63(5) . . ?
N3 Co1 O5 89.91(5) . . ?
N2 Co1 O2 83.64(5) . . ?
N1 Co1 O2 88.73(5) . . ?
N3 Co1 O2 92.37(5) . . ?
O5 Co1 O2 137.15(5) . . ?
N2 Co1 O1 139.47(5) . . ?
N1 Co1 O1 91.49(6) . . ?
N3 Co1 O1 84.65(5) . . ?
O5 Co1 O1 81.40(5) . . ?
O2 Co1 O1 56.29(5) . . ?
N2 Co1 O4 81.87(5) . . ?
N1 Co1 O4 85.24(5) . . ?
N3 Co1 O4 95.05(5) . . ?
O5 Co1 O4 57.25(5) . . ?
O2 Co1 O4 163.90(5) . . ?
O1 Co1 O4 138.65(5) . . ?
C5 N1 C1 117.93(16) . . ?
C5 N1 Co1 124.67(12) . . ?
C1 N1 Co1 116.61(12) . . ?
C8 N2 C7 111.84(14) . . ?
C8 N2 Co1 113.03(11) . . ?
C7 N2 Co1 110.74(11) . . ?
C10 N3 C14 117.79(15) . . ?
C10 N3 Co1 127.00(12) . . ?
C14 N3 Co1 115.21(12) . . ?
O3 N4 O1 122.69(15) . . ?
O3 N4 O2 121.38(15) . . ?
O1 N4 O2 115.92(14) . . ?
O6 N5 O4 122.03(15) . . ?
O6 N5 O5 121.89(15) . . ?
O4 N5 O5 116.07(14) . . ?
N4 O1 Co1 92.93(10) . . ?
N4 O2 Co1 94.75(10) . . ?
N5 O4 Co1 91.03(10) . . ?
N5 O5 Co1 95.24(10) . . ?

loop_
_geom_bond_atom_site_label_1
_geom_bond_atom_site_label_2
_geom_bond_distance
_geom_bond_site_symmetry_2
_geom_bond_publ_flag
C1 N1 1.350(2) . ?
C1 C2 1.378(3) . ?
C1 H1 0.96(2) . ?
C2 C3 1.380(3) . ?
C2 H2 0.96(2) . ?
C3 C4 1.373(3) . ?
C3 H3 0.94(2) . ?
C4 C5 1.390(3) . ?
C4 H4 0.94(2) . ?
C5 N1 1.346(2) . ?
C5 C6 1.500(3) . ?
C6 C7 1.515(3) . ?
C6 H6A 0.98(2) . ?
C6 H6B 0.95(2) . ?
C7 N2 1.478(2) . ?
C7 H7A 0.92(2) . ?
C7 H7B 0.97(2) . ?
C8 N2 1.473(2) . ?
C8 C9 1.508(3) . ?
C8 H8A 1.00(2) . ?
C8 H8B 0.98(2) . ?
C9 C10 1.500(2) . ?
C9 H9A 0.93(3) . ?
C9 H9B 0.98(3) . ?
C10 N3 1.346(2) . ?
C10 C11 1.392(3) . ?
C11 C12 1.374(3) . ?
C11 H11 0.93(2) . ?
C12 C13 1.383(3) . ?
C12 H12 0.95(2) . ?
C13 C14 1.374(3) . ?
C13 H13 0.94(2) . ?
C14 N3 1.349(2) . ?
C14 H14 0.92(2) . ?
Co1 N2 2.0984(15) . ?
Co1 N1 2.1324(15) . ?
Co1 N3 2.1376(15) . ?
Co1 O5 2.1922(13) . ?
Co1 O2 2.2446(14) . ?
Co1 O1 2.2849(14) . ?
Co1 O4 2.2858(14) . ?
N4 O3 1.233(2) . ?
N4 O1 1.259(2) . ?
N4 O2 1.262(2) . ?
N5 O6 1.223(2) . ?
N5 O4 1.2623(19) . ?
N5 O5 1.268(2) . ?
